data_4023620
loop_
_publ_author_name
'Steven M. Allin'
'Sean N. Gaskell'
'Mark R. J. Elsegood'
'William P. Martin'

_publ_section_title
;
 Asymmetric Synthesis of Tetracyclic Benzo[a]quinolizidine Targets
;
_journal_name_full 'Journal of Organic Chemistry'
_journal_page_first 6448
_journal_page_last 6451
_journal_paper_doi 10.1021/jo801019h
_journal_volume 73
_journal_year 2008
_chemical_absolute_configuration ad
_chemical_formula_moiety 'C19 H25 N O4, C H2 Cl2'
_chemical_formula_sum 'C20 H27 Cl2 N O4'
_chemical_formula_weight 416.33
_chemical_name_systematic
;
 ?
;
_space_group_IT_number 4
_symmetry_cell_setting monoclinic
_symmetry_space_group_name_Hall 'P 2yb'
_symmetry_space_group_name_H-M 'P 1 21 1'
_atom_sites_solution_hydrogens geom
_atom_sites_solution_primary direct
_atom_sites_solution_secondary 'all non-H atoms found by direct methods'
_audit_creation_method SHELXL-97
_cell_angle_alpha 90.00
_cell_angle_beta 94.5685(13)
_cell_angle_gamma 90.00
_cell_formula_units_Z 2
_cell_length_a 7.5974(6)
_cell_length_b 8.9918(7)
_cell_length_c 14.6880(12)
_cell_measurement_reflns_used 6175
_cell_measurement_temperature 150(2)
_cell_measurement_theta_max 56.46
_cell_measurement_theta_min 5.32
_cell_volume 1000.21(14)
_computing_cell_refinement 'Bruker SAINT'
_computing_data_collection 'Bruker SMART'
_computing_data_reduction 'Bruker SAINT'
_computing_molecular_graphics 'Bruker SHELXTL'
_computing_publication_material 'Bruker SHELXTL and local programs'
_computing_structure_refinement 'Bruker SHELXTL'
_computing_structure_solution 'Bruker SHELXTL'
_diffrn_ambient_temperature 150(2)
_diffrn_measured_fraction_theta_full 1.000
_diffrn_measured_fraction_theta_max 0.924
_diffrn_measurement_device_type 'Bruker SMART 1K CCD diffractometer'
_diffrn_measurement_method '\w rotation with narrow frames'
_diffrn_radiation_monochromator graphite
_diffrn_radiation_source 'sealed tube'
_diffrn_radiation_type MoK\a
_diffrn_radiation_wavelength 0.71073
_diffrn_reflns_av_R_equivalents 0.0147
_diffrn_reflns_av_sigmaI/netI 0.0217
_diffrn_reflns_limit_h_max 9
_diffrn_reflns_limit_h_min -9
_diffrn_reflns_limit_k_max 11
_diffrn_reflns_limit_k_min -11
_diffrn_reflns_limit_l_max 19
_diffrn_reflns_limit_l_min -19
_diffrn_reflns_number 8843
_diffrn_reflns_theta_full 26.00
_diffrn_reflns_theta_max 28.79
_diffrn_reflns_theta_min 2.66
_diffrn_standards_decay_% 0
_diffrn_standards_number 0
_exptl_absorpt_coefficient_mu 0.350
_exptl_absorpt_correction_T_max 0.963
_exptl_absorpt_correction_T_min 0.620
_exptl_absorpt_correction_type multi-scan
_exptl_absorpt_process_details 'SADABS v2.10 (Sheldrick, 2003)'
_exptl_crystal_colour colourless
_exptl_crystal_density_diffrn 1.382
_exptl_crystal_density_method 'not measured'
_exptl_crystal_description 'Long Block'
_exptl_crystal_F_000 440
_exptl_crystal_size_max 1.51
_exptl_crystal_size_mid 0.30
_exptl_crystal_size_min 0.11
_refine_diff_density_max 0.255
_refine_diff_density_min -0.275
_refine_diff_density_rms 0.041
_refine_ls_abs_structure_details 'Flack H D (1983), Acta Cryst. A39, 876-881'
_refine_ls_abs_structure_Flack -0.03(5)
_refine_ls_extinction_method none
_refine_ls_goodness_of_fit_ref 1.036
_refine_ls_hydrogen_treatment mixed
_refine_ls_matrix_type full
_refine_ls_number_parameters 249
_refine_ls_number_reflns 4570
_refine_ls_number_restraints 1
_refine_ls_restrained_S_all 1.036
_refine_ls_R_factor_all 0.0375
_refine_ls_R_factor_gt 0.0347
_refine_ls_shift/su_max 0.001
_refine_ls_shift/su_mean 0.000
_refine_ls_structure_factor_coef Fsqd
_refine_ls_weighting_details 'calc w=1/[\s^2^(Fo^2^)+(0.0507P)^2^+0.2973P] where P=(Fo^2^+2Fc^2^)/3'
_refine_ls_weighting_scheme calc
_refine_ls_wR_factor_gt 0.0884
_refine_ls_wR_factor_ref 0.0908
_reflns_number_gt 4298
_reflns_number_total 4570
_reflns_threshold_expression I>2\s(I)
_cod_data_source_file jo801019h-file003.cif
_cod_data_source_block 9
_cod_original_sg_symbol_H-M 'P 21'
_cod_database_code 4023620

loop_
_symmetry_equiv_pos_as_xyz
'x, y, z'
'-x, y+1/2, -z'

loop_
_atom_site_label
_atom_site_type_symbol
_atom_site_fract_x
_atom_site_fract_y
_atom_site_fract_z
_atom_site_U_iso_or_equiv
_atom_site_adp_type
_atom_site_occupancy
_atom_site_symmetry_multiplicity
_atom_site_calc_flag
_atom_site_refinement_flags
_atom_site_disorder_assembly
_atom_site_disorder_group
N1 N 0.16065(19) 0.44446(15) 0.67958(9) 0.0192(3) Uani 1 1 d . . .
O1 O 0.09961(18) 0.46145(15) 0.52642(8) 0.0272(3) Uani 1 1 d . . .
C1 C 0.1026(2) 0.52066(19) 0.60268(11) 0.0220(3) Uani 1 1 d . . .
C2 C 0.0350(3) 0.6760(2) 0.61474(12) 0.0274(4) Uani 1 1 d . . .
H2A H -0.0502 0.7021 0.5626 0.033 Uiso 1 1 calc R . .
H2B H 0.1343 0.7474 0.6162 0.033 Uiso 1 1 calc R . .
C3 C -0.0549(2) 0.6859(2) 0.70342(12) 0.0254(3) Uani 1 1 d . . .
H3A H -0.1521 0.6124 0.7027 0.030 Uiso 1 1 calc R . .
H3B H -0.1061 0.7863 0.7095 0.030 Uiso 1 1 calc R . .
C4 C 0.0786(2) 0.65518(18) 0.78430(11) 0.0205(3) Uani 1 1 d . . .
H4 H 0.0129 0.6311 0.8387 0.025 Uiso 1 1 calc R . .
C5 C 0.1972(2) 0.7921(2) 0.80715(13) 0.0276(4) Uani 1 1 d . . .
H5A H 0.1959 0.8598 0.7540 0.033 Uiso 1 1 calc R . .
H5B H 0.1551 0.8474 0.8595 0.033 Uiso 1 1 calc R . .
C6 C 0.3841(2) 0.7316(2) 0.83116(13) 0.0260(4) Uani 1 1 d . . .
H6A H 0.4749 0.8072 0.8205 0.031 Uiso 1 1 calc R . .
H6B H 0.3996 0.6981 0.8955 0.031 Uiso 1 1 calc R . .
C7 C 0.3921(2) 0.60102(19) 0.76519(11) 0.0222(3) Uani 1 1 d . . .
H7A H 0.4892 0.5322 0.7854 0.027 Uiso 1 1 calc R . .
H7B H 0.4099 0.6363 0.7027 0.027 Uiso 1 1 calc R . .
C8 C 0.2092(2) 0.52340(18) 0.76808(10) 0.0182(3) Uani 1 1 d . . .
C9 C 0.22080(19) 0.41139(18) 0.84709(10) 0.0185(3) Uani 1 1 d . . .
C10 C 0.1845(2) 0.45210(19) 0.93638(11) 0.0207(3) Uani 1 1 d . . .
H10 H 0.1443 0.5499 0.9476 0.025 Uiso 1 1 calc R . .
C11 C 0.2064(2) 0.35163(19) 1.00815(11) 0.0214(3) Uani 1 1 d . . .
C12 C 0.2569(2) 0.20380(19) 0.99177(11) 0.0201(3) Uani 1 1 d . . .
C13 C 0.3006(2) 0.16530(18) 0.90486(11) 0.0196(3) Uani 1 1 d . . .
H13 H 0.3406 0.0674 0.8937 0.023 Uiso 1 1 calc R . .
C14 C 0.2863(2) 0.26947(18) 0.83309(11) 0.0186(3) Uani 1 1 d . . .
C15 C 0.3431(2) 0.23129(19) 0.74011(11) 0.0212(3) Uani 1 1 d . . .
H15A H 0.3550 0.1220 0.7348 0.025 Uiso 1 1 calc R . .
H15B H 0.4600 0.2764 0.7326 0.025 Uiso 1 1 calc R . .
C16 C 0.2103(2) 0.28755(18) 0.66482(11) 0.0198(3) Uani 1 1 d . . .
H16 H 0.2666 0.2817 0.6057 0.024 Uiso 1 1 calc R . .
C17 C 0.0433(3) 0.1925(2) 0.65619(12) 0.0267(4) Uani 1 1 d . . .
H17A H -0.0106 0.1896 0.7153 0.032 Uiso 1 1 calc R . .
H17B H -0.0436 0.2358 0.6098 0.032 Uiso 1 1 calc R . .
C18 C 0.1808(3) 0.5368(2) 1.12299(13) 0.0317(4) Uani 1 1 d . . .
H18A H 0.2857 0.5849 1.1017 0.048 Uiso 1 1 calc R . .
H18B H 0.1838 0.5445 1.1897 0.048 Uiso 1 1 calc R . .
H18C H 0.0745 0.5861 1.0954 0.048 Uiso 1 1 calc R . .
C19 C 0.3001(3) -0.0426(2) 1.05028(13) 0.0280(4) Uani 1 1 d . . .
H19A H 0.2174 -0.0837 1.0022 0.042 Uiso 1 1 calc R . .
H19B H 0.2909 -0.0987 1.1069 0.042 Uiso 1 1 calc R . .
H19C H 0.4208 -0.0502 1.0316 0.042 Uiso 1 1 calc R . .
O2 O 0.0890(2) 0.04623(16) 0.62990(11) 0.0429(4) Uani 1 1 d . . .
H2 H 0.033(4) 0.029(4) 0.581(2) 0.064 Uiso 1 1 d . . .
O3 O 0.17842(18) 0.38412(16) 1.09718(8) 0.0287(3) Uani 1 1 d . . .
O4 O 0.25831(17) 0.10978(14) 1.06497(8) 0.0245(3) Uani 1 1 d . . .
Cl1 Cl 0.62564(8) 0.39940(8) 0.56611(4) 0.05192(16) Uani 1 1 d . . .
Cl2 Cl 0.43750(8) 0.38739(9) 0.38540(4) 0.05783(18) Uani 1 1 d . . .
C20 C 0.5270(3) 0.5015(3) 0.47356(15) 0.0428(5) Uani 1 1 d . . .
H20A H 0.4324 0.5649 0.4953 0.051 Uiso 1 1 calc R . .
H20B H 0.6166 0.5677 0.4495 0.051 Uiso 1 1 calc R . .

loop_
_atom_site_aniso_label
_atom_site_aniso_U_11
_atom_site_aniso_U_22
_atom_site_aniso_U_33
_atom_site_aniso_U_23
_atom_site_aniso_U_13
_atom_site_aniso_U_12
N1 0.0245(7) 0.0162(6) 0.0164(7) -0.0011(5) -0.0017(5) 0.0007(5)
O1 0.0382(7) 0.0253(6) 0.0173(6) -0.0001(5) -0.0024(5) 0.0035(5)
C1 0.0235(8) 0.0214(8) 0.0204(8) 0.0012(6) -0.0021(6) -0.0009(6)
C2 0.0395(10) 0.0191(8) 0.0222(8) 0.0013(7) -0.0065(7) 0.0042(7)
C3 0.0263(8) 0.0214(8) 0.0271(9) -0.0030(7) -0.0062(7) 0.0060(7)
C4 0.0231(8) 0.0180(8) 0.0202(8) -0.0011(6) -0.0004(6) 0.0024(6)
C5 0.0325(9) 0.0184(8) 0.0303(9) -0.0051(7) -0.0068(7) 0.0013(7)
C6 0.0266(8) 0.0221(8) 0.0282(9) -0.0030(7) -0.0042(7) -0.0037(7)
C7 0.0218(8) 0.0219(8) 0.0229(8) 0.0000(6) 0.0014(6) -0.0017(6)
C8 0.0225(8) 0.0152(7) 0.0166(7) -0.0014(6) -0.0011(6) 0.0005(6)
C9 0.0177(7) 0.0196(8) 0.0178(7) -0.0006(6) -0.0009(5) 0.0003(6)
C10 0.0211(7) 0.0207(7) 0.0200(8) -0.0021(6) 0.0002(6) 0.0013(6)
C11 0.0207(7) 0.0251(8) 0.0182(8) -0.0025(6) 0.0015(6) -0.0003(6)
C12 0.0185(7) 0.0220(8) 0.0193(8) 0.0034(6) -0.0015(6) -0.0021(6)
C13 0.0198(7) 0.0174(7) 0.0211(8) -0.0011(6) -0.0016(6) 0.0001(6)
C14 0.0179(7) 0.0199(8) 0.0175(7) -0.0007(6) -0.0012(5) -0.0011(6)
C15 0.0243(8) 0.0202(8) 0.0188(8) -0.0018(6) 0.0004(6) 0.0034(6)
C16 0.0273(8) 0.0156(7) 0.0164(7) -0.0008(6) 0.0016(6) 0.0025(6)
C17 0.0333(9) 0.0221(8) 0.0233(8) 0.0021(7) -0.0062(7) -0.0051(7)
C18 0.0375(10) 0.0328(10) 0.0248(9) -0.0062(8) 0.0022(7) 0.0061(8)
C19 0.0365(10) 0.0221(8) 0.0246(9) 0.0046(7) -0.0030(7) -0.0013(8)
O2 0.0652(11) 0.0171(6) 0.0412(8) -0.0019(6) -0.0284(8) 0.0015(7)
O3 0.0422(7) 0.0272(6) 0.0177(5) -0.0016(5) 0.0078(5) 0.0018(6)
O4 0.0303(6) 0.0229(6) 0.0202(6) 0.0032(5) 0.0017(5) -0.0010(5)
Cl1 0.0420(3) 0.0639(4) 0.0491(3) 0.0112(3) -0.0011(2) -0.0092(3)
Cl2 0.0478(3) 0.0767(5) 0.0487(3) -0.0235(3) 0.0020(2) -0.0100(3)
C20 0.0517(13) 0.0338(11) 0.0426(12) -0.0013(9) 0.0013(10) -0.0064(9)

loop_
_atom_type_symbol
_atom_type_description
_atom_type_scat_dispersion_real
_atom_type_scat_dispersion_imag
_atom_type_scat_source
C C 0.0033 0.0016 'International Tables Vol C Tables 4.2.6.8 and 6.1.1.4'
H H 0.0000 0.0000 'International Tables Vol C Tables 4.2.6.8 and 6.1.1.4'
N N 0.0061 0.0033 'International Tables Vol C Tables 4.2.6.8 and 6.1.1.4'
O O 0.0106 0.0060 'International Tables Vol C Tables 4.2.6.8 and 6.1.1.4'
Cl Cl 0.1484 0.1585 'International Tables Vol C Tables 4.2.6.8 and 6.1.1.4'

loop_
_geom_angle_atom_site_label_1
_geom_angle_atom_site_label_2
_geom_angle_atom_site_label_3
_geom_angle
_geom_angle_site_symmetry_1
_geom_angle_site_symmetry_3
_geom_angle_publ_flag
C1 N1 C16 115.26(13) . . ?
C1 N1 C8 121.36(13) . . ?
C16 N1 C8 121.97(13) . . ?
O1 C1 N1 120.95(15) . . ?
O1 C1 C2 121.59(15) . . ?
N1 C1 C2 117.40(15) . . ?
C1 C2 C3 109.64(15) . . ?
C2 C3 C4 109.90(14) . . ?
C3 C4 C5 111.40(14) . . ?
C3 C4 C8 113.98(13) . . ?
C5 C4 C8 105.59(13) . . ?
C6 C5 C4 106.28(14) . . ?
C7 C6 C5 102.07(14) . . ?
C6 C7 C8 104.28(14) . . ?
N1 C8 C9 109.88(13) . . ?
N1 C8 C7 110.25(13) . . ?
C9 C8 C7 108.47(12) . . ?
N1 C8 C4 111.87(13) . . ?
C9 C8 C4 112.24(13) . . ?
C7 C8 C4 103.93(13) . . ?
C14 C9 C10 118.33(14) . . ?
C14 C9 C8 119.36(14) . . ?
C10 C9 C8 121.98(14) . . ?
C11 C10 C9 121.13(15) . . ?
O3 C11 C10 124.51(15) . . ?
O3 C11 C12 115.35(15) . . ?
C10 C11 C12 120.12(15) . . ?
O4 C12 C13 125.56(15) . . ?
O4 C12 C11 115.73(15) . . ?
C13 C12 C11 118.72(15) . . ?
C12 C13 C14 120.85(15) . . ?
C9 C14 C13 120.46(14) . . ?
C9 C14 C15 118.39(14) . . ?
C13 C14 C15 121.14(14) . . ?
C14 C15 C16 111.20(13) . . ?
N1 C16 C15 111.84(13) . . ?
N1 C16 C17 109.02(13) . . ?
C15 C16 C17 111.88(14) . . ?
O2 C17 C16 108.74(16) . . ?
C11 O3 C18 117.33(14) . . ?
C12 O4 C19 117.58(14) . . ?
Cl2 C20 Cl1 112.52(13) . . ?

loop_
_geom_bond_atom_site_label_1
_geom_bond_atom_site_label_2
_geom_bond_distance
_geom_bond_site_symmetry_2
_geom_bond_publ_flag
N1 C1 1.364(2) . ?
N1 C16 1.481(2) . ?
N1 C8 1.501(2) . ?
O1 C1 1.239(2) . ?
C1 C2 1.504(2) . ?
C2 C3 1.521(3) . ?
C3 C4 1.525(2) . ?
C4 C5 1.546(2) . ?
C4 C8 1.575(2) . ?
C5 C6 1.535(3) . ?
C6 C7 1.527(2) . ?
C7 C8 1.559(2) . ?
C8 C9 1.534(2) . ?
C9 C14 1.391(2) . ?
C9 C10 1.410(2) . ?
C10 C11 1.388(2) . ?
C11 O3 1.373(2) . ?
C11 C12 1.410(2) . ?
C12 O4 1.367(2) . ?
C12 C13 1.388(2) . ?
C13 C14 1.408(2) . ?
C14 C15 1.505(2) . ?
C15 C16 1.523(2) . ?
C16 C17 1.527(2) . ?
C17 O2 1.422(2) . ?
C18 O3 1.424(2) . ?
C19 O4 1.427(2) . ?
Cl1 C20 1.758(2) . ?
Cl2 C20 1.747(2) . ?

loop_
_geom_hbond_atom_site_label_D
_geom_hbond_atom_site_label_H
_geom_hbond_atom_site_label_A
_geom_hbond_distance_DH
_geom_hbond_distance_HA
_geom_hbond_distance_DA
_geom_hbond_angle_DHA
_geom_hbond_site_symmetry_A
O2 H2 O1 0.82(3) 1.90(3) 2.7171(19) 172(3) 2_546

loop_
_geom_torsion_atom_site_label_1
_geom_torsion_atom_site_label_2
_geom_torsion_atom_site_label_3
_geom_torsion_atom_site_label_4
_geom_torsion
_geom_torsion_site_symmetry_1
_geom_torsion_site_symmetry_2
_geom_torsion_site_symmetry_3
_geom_torsion_site_symmetry_4
_geom_torsion_publ_flag
C16 N1 C1 O1 -2.7(2) . . . . ?
C8 N1 C1 O1 164.06(15) . . . . ?
C16 N1 C1 C2 174.59(15) . . . . ?
C8 N1 C1 C2 -18.7(2) . . . . ?
O1 C1 C2 C3 143.69(17) . . . . ?
N1 C1 C2 C3 -33.5(2) . . . . ?
C1 C2 C3 C4 62.90(19) . . . . ?
C2 C3 C4 C5 77.79(18) . . . . ?
C2 C3 C4 C8 -41.6(2) . . . . ?
C3 C4 C5 C6 -140.21(15) . . . . ?
C8 C4 C5 C6 -15.99(18) . . . . ?
C4 C5 C6 C7 36.26(18) . . . . ?
C5 C6 C7 C8 -42.62(17) . . . . ?
C1 N1 C8 C9 164.76(15) . . . . ?
C16 N1 C8 C9 -29.42(19) . . . . ?
C1 N1 C8 C7 -75.73(19) . . . . ?
C16 N1 C8 C7 90.09(17) . . . . ?
C1 N1 C8 C4 39.4(2) . . . . ?
C16 N1 C8 C4 -154.79(14) . . . . ?
C6 C7 C8 N1 152.79(13) . . . . ?
C6 C7 C8 C9 -86.85(15) . . . . ?
C6 C7 C8 C4 32.75(16) . . . . ?
C3 C4 C8 N1 -6.4(2) . . . . ?
C5 C4 C8 N1 -129.04(14) . . . . ?
C3 C4 C8 C9 -130.51(15) . . . . ?
C5 C4 C8 C9 106.90(15) . . . . ?
C3 C4 C8 C7 112.48(15) . . . . ?
C5 C4 C8 C7 -10.11(16) . . . . ?
N1 C8 C9 C14 36.04(19) . . . . ?
C7 C8 C9 C14 -84.54(17) . . . . ?
C4 C8 C9 C14 161.20(14) . . . . ?
N1 C8 C9 C10 -150.67(15) . . . . ?
C7 C8 C9 C10 88.75(17) . . . . ?
C4 C8 C9 C10 -25.5(2) . . . . ?
C14 C9 C10 C11 -2.6(2) . . . . ?
C8 C9 C10 C11 -175.92(15) . . . . ?
C9 C10 C11 O3 178.14(15) . . . . ?
C9 C10 C11 C12 -3.3(2) . . . . ?
O3 C11 C12 O4 4.8(2) . . . . ?
C10 C11 C12 O4 -173.85(14) . . . . ?
O3 C11 C12 C13 -175.17(14) . . . . ?
C10 C11 C12 C13 6.2(2) . . . . ?
O4 C12 C13 C14 176.85(15) . . . . ?
C11 C12 C13 C14 -3.2(2) . . . . ?
C10 C9 C14 C13 5.6(2) . . . . ?
C8 C9 C14 C13 179.11(14) . . . . ?
C10 C9 C14 C15 -173.64(14) . . . . ?
C8 C9 C14 C15 -0.1(2) . . . . ?
C12 C13 C14 C9 -2.7(2) . . . . ?
C12 C13 C14 C15 176.46(15) . . . . ?
C9 C14 C15 C16 -43.7(2) . . . . ?
C13 C14 C15 C16 137.13(16) . . . . ?
C1 N1 C16 C15 155.07(15) . . . . ?
C8 N1 C16 C15 -11.6(2) . . . . ?
C1 N1 C16 C17 -80.69(17) . . . . ?
C8 N1 C16 C17 112.68(16) . . . . ?
C14 C15 C16 N1 47.94(18) . . . . ?
C14 C15 C16 C17 -74.68(17) . . . . ?
N1 C16 C17 O2 172.26(13) . . . . ?
C15 C16 C17 O2 -63.52(18) . . . . ?
C10 C11 O3 C18 -20.2(2) . . . . ?
C12 C11 O3 C18 161.24(15) . . . . ?
C13 C12 O4 C19 -3.1(2) . . . . ?
C11 C12 O4 C19 176.94(15) . . . . ?

loop_
_cod_related_entry_id
_cod_related_entry_database
_cod_related_entry_code
1 ChemSpider 30658726
